data_2200293
loop_
_publ_author_name
'Naotake Nakamura'
'Kenjiro Uno'
'Yoshihiro Ogawa'

_publ_section_title
;
 Nonadecane-1,19-diol
;
_journal_issue 6
_journal_name_full 'Acta Crystallographica Section E'
_journal_page_first o485
_journal_page_last o487
_journal_paper_doi 10.1107/S1600536801007176
_journal_volume 57
_journal_year 2001
_chemical_formula_moiety 'C19 H40 O2'
_chemical_formula_sum 'C19 H40 O2'
_chemical_formula_weight 300.52
_space_group_IT_number 19
_symmetry_cell_setting orthorhombic
_symmetry_space_group_name_Hall 'P 2ac 2ab'
_symmetry_space_group_name_H-M 'P 21 21 21'
_cell_angle_alpha 90.0
_cell_angle_beta 90.0
_cell_angle_gamma 90.0
_cell_formula_units_Z 4
_cell_length_a 7.213(5)
_cell_length_b 52.870(3)
_cell_length_c 5.061(3)
_cell_measurement_reflns_used 22
_cell_measurement_temperature 296.2
_cell_measurement_theta_max 15.2
_cell_measurement_theta_min 9.1
_cell_volume 1930.0(18)
_computing_cell_refinement 'MSC/AFC Diffractometer Control Software'
_computing_data_collection
;
MSC/AFC Diffractometer Control Software
(Molecular Structure Corporation, 1992)
;
_computing_data_reduction 'TEXSAN (Molecular Structure Corporation, 2000)'
_computing_publication_material TEXSAN
_computing_structure_refinement TEXSAN
_computing_structure_solution 'SAPI91 (Fan, 1991)'
_diffrn_measured_fraction_theta_full .9434
_diffrn_measured_fraction_theta_max .9434
_diffrn_measurement_device_type 'Rigaku AFC-5R'
_diffrn_measurement_method \w
_diffrn_radiation_type CuK\a
_diffrn_radiation_wavelength 1.5418
_diffrn_reflns_av_R_equivalents .014
_diffrn_reflns_limit_h_max 8
_diffrn_reflns_limit_h_min -2
_diffrn_reflns_limit_k_max 64
_diffrn_reflns_limit_k_min 0
_diffrn_reflns_limit_l_max 5
_diffrn_reflns_limit_l_min -1
_diffrn_reflns_number 3390
_diffrn_reflns_theta_full 70.58
_diffrn_reflns_theta_max 70.58
_diffrn_standards_decay_% 2.95
_diffrn_standards_interval_count 150
_diffrn_standards_number 3
_exptl_absorpt_coefficient_mu .486
_exptl_absorpt_correction_T_max 1.000
_exptl_absorpt_correction_T_min .757
_exptl_absorpt_correction_type \y
_exptl_absorpt_process_details '(North et al., 1968)'
_exptl_crystal_colour colorless
_exptl_crystal_density_diffrn 1.034
_exptl_crystal_density_meas ?
_exptl_crystal_description plate
_exptl_crystal_size_max .6
_exptl_crystal_size_mid .3
_exptl_crystal_size_min .04
_refine_diff_density_max .09
_refine_diff_density_min -.11
_refine_ls_extinction_coef .043(5)
_refine_ls_extinction_method 'Zachariasen (1967), type 2, Gaussian isotropic'
_refine_ls_goodness_of_fit_ref 1.42
_refine_ls_hydrogen_treatment mixed
_refine_ls_number_parameters 197
_refine_ls_number_reflns 2110
_refine_ls_R_factor_gt .040
_refine_ls_shift/su_max .0005
_refine_ls_structure_factor_coef Fsqd
_refine_ls_weighting_details 'w = 1/[\s^2^(Fo^2^) + {0.05[Max(Fo^2^,0) + 2Fc^2^]/3}^2^]'
_refine_ls_weighting_scheme calc
_refine_ls_wR_factor_ref .137
_reflns_number_gt 1367
_reflns_number_total 2117
_reflns_threshold_expression F^2^>2\s(F^2^)
_cod_data_source_file ci6025.cif
_cod_data_source_block I
_cod_depositor_comments
;
The following automatic conversions were performed:

'_exptl_crystal_density_meas' value 'not measured' was changed to '?'
- the value is perceived as not measured.

Automatic conversion script
Id: cif_fix_values 3008 2015-01-20 13:52:24Z robertas 
;
_cod_original_cell_volume 1930.0(10)
_cod_database_code 2200293
_cod_database_fobs_code 2200293

loop_
_symmetry_equiv_pos_as_xyz
x,y,z
1/2-x,-y,1/2+z
1/2+x,1/2-y,-z
-x,1/2+y,1/2-z

loop_
_atom_site_label
_atom_site_fract_x
_atom_site_fract_y
_atom_site_fract_z
_atom_site_U_iso_or_equiv
_atom_site_adp_type
_atom_site_calc_flag
_atom_site_refinement_flags
_atom_site_occupancy
_atom_site_disorder_assembly
_atom_site_disorder_group
_atom_site_type_symbol
O1 1.0560(3) -.23030(3) .8589(4) .0673(5) Uani d . 1.00 . . O
O2 1.0635(3) .22552(3) .4290(4) .0753(6) Uani d . 1.00 . . O
C1 .9980(5) -.22781(4) .5912(6) .0716(9) Uani d . 1.00 . . C
C2 1.0529(4) -.20292(4) .4731(5) .0614(7) Uani d . 1.00 . . C
C3 .9668(4) -.17984(4) .6013(5) .0528(6) Uani d . 1.00 . . C
C4 1.0383(4) -.15524(4) .4877(5) .0532(6) Uani d . 1.00 . . C
C5 .9582(4) -.13159(4) .6122(5) .0514(6) Uani d . 1.00 . . C
C6 1.0362(3) -.10725(4) .4999(5) .0516(6) Uani d . 1.00 . . C
C7 .9584(4) -.08339(4) .6226(5) .0519(6) Uani d . 1.00 . . C
C8 1.0380(3) -.05920(4) .5089(5) .0516(6) Uani d . 1.00 . . C
C9 .9591(3) -.03524(4) .6290(5) .0522(6) Uani d . 1.00 . . C
C10 1.0394(3) -.01113(4) .5130(5) .0509(6) Uani d . 1.00 . . C
C11 .9597(3) .01295(4) .6297(5) .0509(6) Uani d . 1.00 . . C
C12 1.0398(3) .03697(4) .5114(5) .0506(6) Uani d . 1.00 . . C
C13 .9594(3) .06115(3) .6264(5) .0512(6) Uani d . 1.00 . . C
C14 1.0396(4) .08501(4) .5060(5) .0511(6) Uani d . 1.00 . . C
C15 .9590(3) .10942(4) .6160(5) .0516(6) Uani d . 1.00 . . C
C16 1.0399(4) .13306(4) .4919(5) .0519(6) Uani d . 1.00 . . C
C17 .9605(3) .15773(4) .5962(5) .0533(6) Uani d . 1.00 . . C
C18 1.0466(4) .18074(4) .4654(5) .0555(6) Uani d . 1.00 . . C
C19 .9709(4) .20556(4) .5639(6) .0595(7) Uani d . 1.00 . . C
H1a 1.0528 -.2410 .4904 .0859 Uiso calc . 1.00 . . H
H1b .8668 -.2293 .5841 .0859 Uiso calc . 1.00 . . H
H1o 1.179(4) -.2287(5) .857(6) .0809 Uiso d T 1.00 . . H
H2a 1.1838 -.2014 .4864 .0737 Uiso calc . 1.00 . . H
H2b 1.0179 -.2030 .2922 .0737 Uiso calc . 1.00 . . H
H2o 1.008(4) .2390(5) .484(7) .0904 Uiso d T 1.00 . . H
H3a .8363 -.1805 .5763 .0634 Uiso calc . 1.00 . . H
H3b .9939 -.1802 .7850 .0634 Uiso calc . 1.00 . . H
H4a 1.1690 -.1549 .5105 .0639 Uiso calc . 1.00 . . H
H4b 1.0097 -.1550 .3045 .0639 Uiso calc . 1.00 . . H
H5a .8279 -.1316 .5850 .0617 Uiso calc . 1.00 . . H
H5b .9837 -.1320 .7963 .0617 Uiso calc . 1.00 . . H
H6a 1.1666 -.1073 .5265 .0619 Uiso calc . 1.00 . . H
H6b 1.0104 -.1069 .3159 .0619 Uiso calc . 1.00 . . H
H7a .8280 -.0833 .5956 .0623 Uiso calc . 1.00 . . H
H7b .9839 -.0837 .8067 .0623 Uiso calc . 1.00 . . H
H8a 1.1682 -.0593 .5375 .0619 Uiso calc . 1.00 . . H
H8b 1.0136 -.0590 .3245 .0619 Uiso calc . 1.00 . . H
H9a .8289 -.0351 .6010 .0627 Uiso calc . 1.00 . . H
H9b .9840 -.0354 .8133 .0627 Uiso calc . 1.00 . . H
H10a 1.1694 -.0112 .5428 .0611 Uiso calc . 1.00 . . H
H10b 1.0158 -.0111 .3283 .0611 Uiso calc . 1.00 . . H
H11a .8296 .0130 .6009 .0611 Uiso calc . 1.00 . . H
H11b .9840 .0130 .8142 .0611 Uiso calc . 1.00 . . H
H12a 1.1698 .0370 .5412 .0607 Uiso calc . 1.00 . . H
H12b 1.0162 .0369 .3267 .0607 Uiso calc . 1.00 . . H
H13a .8293 .0611 .5973 .0614 Uiso calc . 1.00 . . H
H13b .9835 .0614 .8109 .0614 Uiso calc . 1.00 . . H
H14a 1.1695 .0851 .5372 .0614 Uiso calc . 1.00 . . H
H14b 1.0170 .0846 .3211 .0614 Uiso calc . 1.00 . . H
H15a .8290 .1094 .5859 .0619 Uiso calc . 1.00 . . H
H15b .9823 .1099 .8007 .0619 Uiso calc . 1.00 . . H
H16a 1.1697 .1331 .5236 .0623 Uiso calc . 1.00 . . H
H16b 1.0176 .1324 .3071 .0623 Uiso calc . 1.00 . . H
H17a .8307 .1579 .5643 .0639 Uiso calc . 1.00 . . H
H17b .9827 .1586 .7810 .0639 Uiso calc . 1.00 . . H
H18a 1.1763 .1804 .4976 .0666 Uiso calc . 1.00 . . H
H18b 1.0245 .1797 .2807 .0666 Uiso calc . 1.00 . . H
H19a .9920 .2070 .7486 .0715 Uiso calc . 1.00 . . H
H19b .8416 .2064 .5296 .0715 Uiso calc . 1.00 . . H

loop_
_atom_site_aniso_label
_atom_site_aniso_U_11
_atom_site_aniso_U_22
_atom_site_aniso_U_33
_atom_site_aniso_U_12
_atom_site_aniso_U_13
_atom_site_aniso_U_23
O1 .0890(10) .0447(8) .0680(10) -.0057(10) -.0050(10) .0044(8)
O2 .0920(10) .0371(7) .0970(10) .0021(9) .0220(10) .0010(8)
C1 .102(2) .0440(10) .069(2) -.0040(10) -.010(2) -.0080(10)
C2 .086(2) .0440(10) .0540(10) .0050(10) .005(2) -.0027(10)
C3 .0600(10) .0402(9) .0590(10) .0020(10) -.001(2) -.0010(10)
C4 .0570(10) .0430(10) .0600(10) .0020(10) .003(2) .0021(10)
C5 .0550(10) .0394(9) .0600(10) .0020(10) .000(2) .0010(10)
C6 .0530(10) .0409(10) .0610(10) .0000(10) .003(2) .0032(9)
C7 .0530(10) .0402(10) .0620(10) .0020(10) .000(2) .0020(10)
C8 .0520(10) .0389(10) .0640(10) .0020(10) .004(2) .0025(9)
C9 .0530(10) .0408(10) .0630(10) .0020(10) .002(2) .0010(10)
C10 .0530(10) .0382(9) .0620(10) .0020(10) .0020(10) .0003(10)
C11 .0520(10) .0399(9) .0610(10) .0030(10) .0020(10) .0010(10)
C12 .0520(10) .0391(9) .0610(10) .0010(10) .001(2) .0016(9)
C13 .0520(10) .0391(9) .0620(10) .0020(10) .003(2) -.0010(10)
C14 .0540(10) .0383(10) .0610(10) -.0010(10) .001(2) .0011(9)
C15 .0530(10) .0403(10) .0620(10) .0020(10) .004(2) -.0010(10)
C16 .0550(10) .0385(9) .0630(10) -.0020(10) .002(2) -.0008(9)
C17 .0560(10) .0398(9) .0640(10) .0030(10) .001(2) -.0030(10)
C18 .0600(10) .0379(9) .068(2) .0010(10) .004(2) -.0013(10)
C19 .064(2) .0375(9) .077(2) .0000(10) .005(2) .0010(10)

loop_
_atom_type_symbol
_atom_type_description
_atom_type_scat_dispersion_real
_atom_type_scat_dispersion_imag
_atom_type_scat_source
C C .018 .009
;International Tables for Crystallography
(1992, Vol. C, Tables 4.2.6.8 and 6.1.1.1)
;
H H .000 .000
;International Tables for Crystallography
(1992, Vol. C, Table 6.1.1.2)
;
O O .049 .032
;International Tables for Crystallography
(1992, Vol. C, Tables 4.2.6.8 and 6.1.1.1)
;

loop_
_geom_angle_atom_site_label_1
_geom_angle_atom_site_label_2
_geom_angle_atom_site_label_3
_geom_angle
_geom_angle_publ_flag
O1 C1 C2 112.5(2) no
C1 C2 C3 115.3(2) no
C2 C3 C4 112.9(2) no
C3 C4 C5 114.9(2) no
C4 C5 C6 113.8(2) no
C5 C6 C7 114.6(2) no
C6 C7 C8 114.0(2) no
C7 C8 C9 114.2(2) no
C8 C9 C10 113.8(2) no
C9 C10 C11 114.2(2) no
C10 C11 C12 113.8(2) no
C11 C12 C13 114.0(2) no
C12 C13 C14 113.6(2) no
C13 C14 C15 114.4(2) no
C14 C15 C16 113.6(2) no
C15 C16 C17 114.8(2) no
C16 C17 C18 112.5(2) no
C17 C18 C19 113.9(2) no
O2 C19 C18 108.5(2) no

loop_
_geom_bond_atom_site_label_1
_geom_bond_atom_site_label_2
_geom_bond_site_symmetry_1
_geom_bond_site_symmetry_2
_geom_bond_distance
_geom_bond_publ_flag
O1 C1 . . 1.424(3) no
O2 C19 . . 1.423(3) no
C1 C2 . . 1.498(3) no
C2 C3 . . 1.515(3) no
C3 C4 . . 1.513(3) no
C4 C5 . . 1.514(3) no
C5 C6 . . 1.515(3) no
C6 C7 . . 1.514(3) no
C7 C8 . . 1.516(3) no
C8 C9 . . 1.516(3) no
C9 C10 . . 1.518(3) no
C10 C11 . . 1.516(3) no
C11 C12 . . 1.518(3) no
C12 C13 . . 1.520(3) no
C13 C14 . . 1.516(3) no
C14 C15 . . 1.521(3) no
C15 C16 . . 1.516(3) no
C16 C17 . . 1.519(3) no
C17 C18 . . 1.518(3) no
C18 C19 . . 1.506(3) no

loop_
_geom_torsion_atom_site_label_1
_geom_torsion_atom_site_label_2
_geom_torsion_atom_site_label_3
_geom_torsion_atom_site_label_4
_geom_torsion
_geom_torsion_publ_flag
O1 C1 C2 C3 -63.2(4) no
O2 C19 C18 C17 179.4(2) no

loop_
_cod_related_entry_id
_cod_related_entry_database
_cod_related_entry_code
1 ChemSpider 10637097
